data_7101555
loop_
_publ_author_name
'Alan H. Cowley'
'Gregor Reeske'

_publ_section_title
;
Direct reactions of tellurium tetrahalides with chelating nitrogen ligands:
Trapping of TeI2 and C-H activation of an a,a'-diiminopyridine (DIMPY) Ligand
;
_journal_issue 46
_journal_name_full 'Chemical Communications'
_journal_paper_doi 10.1039/B610491F
_journal_year 2006
_chemical_formula_moiety 'C33 H42 Cl3 N3 Te'
_chemical_formula_sum 'C33 H42 Cl3 N3 Te'
_chemical_formula_weight 714.65
_space_group_IT_number 14
_symmetry_cell_setting monoclinic
_symmetry_space_group_name_Hall '-P 2ybc'
_symmetry_space_group_name_H-M 'P 1 21/c 1'
_atom_sites_solution_hydrogens geom
_atom_sites_solution_primary direct
_atom_sites_solution_secondary difmap
_audit_creation_method
;
manual editing of the .cif file
created by SHELXTL Ver. 6.10
;
_cell_angle_alpha 90.00
_cell_angle_beta 100.93(3)
_cell_angle_gamma 90.00
_cell_formula_units_Z 4
_cell_length_a 14.910(3)
_cell_length_b 14.050(3)
_cell_length_c 21.163(4)
_cell_measurement_temperature 153(2)
_cell_volume 4352.9(16)
_computing_cell_refinement 'Collect software, Nonius B.V. 1998'
_computing_data_collection 'Collect software, Nonius B.V. 1998'
_computing_data_reduction
;
DENZO and Scalepack (Otwinoski and Minor, 1997)
;
_computing_molecular_graphics 'XP SHELXTL/PC, Siemens Analytical'
_computing_structure_refinement 'XL SHELXTL/PC, Siemens Analytical'
_computing_structure_solution
;
SIR97 - Altomare A., Burla M.C., Camalli M., Cascarano G.L., Giacovazzo C.,
Guagliardi A., Moliterni A.G.G., Polidori G.,Spagna R.
;
_diffrn_ambient_temperature 153(2)
_diffrn_measured_fraction_theta_full 0.994
_diffrn_measured_fraction_theta_max 0.994
_diffrn_measurement_device_type 'Nonius Kappa CCD'
_diffrn_measurement_method \f-scan
_diffrn_radiation_monochromator graphite
_diffrn_radiation_source 'fine-focus sealed tube'
_diffrn_radiation_type MoK\a
_diffrn_radiation_wavelength 0.71073
_diffrn_reflns_av_R_equivalents 0.0635
_diffrn_reflns_av_sigmaI/netI 0.1175
_diffrn_reflns_limit_h_max 19
_diffrn_reflns_limit_h_min -19
_diffrn_reflns_limit_k_max 17
_diffrn_reflns_limit_k_min -18
_diffrn_reflns_limit_l_max 27
_diffrn_reflns_limit_l_min -27
_diffrn_reflns_number 18001
_diffrn_reflns_theta_full 27.48
_diffrn_reflns_theta_max 27.48
_diffrn_reflns_theta_min 2.12
_exptl_absorpt_coefficient_mu 0.888
_exptl_absorpt_correction_T_max 0.923
_exptl_absorpt_correction_T_min 0.915
_exptl_absorpt_correction_type multi-scan
_exptl_absorpt_process_details 'DENZO and Scalepack (Otwinoski and Minor, 1997)'
_exptl_crystal_colour orange
_exptl_crystal_density_diffrn 1.090
_exptl_crystal_density_method 'not measured'
_exptl_crystal_description block
_exptl_crystal_F_000 1456
_exptl_crystal_size_max 0.10
_exptl_crystal_size_mid 0.10
_exptl_crystal_size_min 0.09
_refine_diff_density_max 1.392
_refine_diff_density_min -1.470
_refine_diff_density_rms 0.115
_refine_ls_extinction_method none
_refine_ls_goodness_of_fit_ref 0.922
_refine_ls_hydrogen_treatment constr
_refine_ls_matrix_type full
_refine_ls_number_parameters 370
_refine_ls_number_reflns 9933
_refine_ls_number_restraints 0
_refine_ls_restrained_S_all 0.922
_refine_ls_R_factor_all 0.0952
_refine_ls_R_factor_gt 0.0503
_refine_ls_shift/su_max 0.001
_refine_ls_shift/su_mean 0.000
_refine_ls_structure_factor_coef Fsqd
_refine_ls_weighting_details 'calc w=1/[\s^2^(Fo^2^)+(0.0542P)^2^+0.0000P] where P=(Fo^2^+2Fc^2^)/3'
_refine_ls_weighting_scheme calc
_refine_ls_wR_factor_gt 0.1115
_refine_ls_wR_factor_ref 0.1233
_reflns_number_gt 5918
_reflns_number_total 9933
_reflns_threshold_expression >2sigma(I)
_cod_data_source_file B610491F.txt
_cod_original_sg_symbol_Hall -p2ybc
_cod_original_sg_symbol_H-M p21/c
_cod_database_code 7101555

loop_
_symmetry_equiv_pos_as_xyz
'x, y, z'
'-x, y+1/2, -z+1/2'
'-x, -y, -z'
'x, -y-1/2, z-1/2'

loop_
_atom_site_label
_atom_site_type_symbol
_atom_site_fract_x
_atom_site_fract_y
_atom_site_fract_z
_atom_site_U_iso_or_equiv
_atom_site_adp_type
_atom_site_occupancy
_atom_site_symmetry_multiplicity
_atom_site_calc_flag
_atom_site_refinement_flags
C1 C 0.1172(3) 0.8933(3) 0.52231(19) 0.0391(11) Uani 1 1 d .
H1A H 0.0777 0.9456 0.5032 0.059 Uiso 1 1 calc R
H1B H 0.1662 0.9185 0.5557 0.059 Uiso 1 1 calc R
H1C H 0.0811 0.8471 0.5415 0.059 Uiso 1 1 calc R
C2 C 0.1579(3) 0.8455(3) 0.47128(18) 0.0251(9) Uani 1 1 d .
C3 C 0.2286(3) 0.7693(3) 0.49202(18) 0.0284(9) Uani 1 1 d .
C4 C 0.2481(3) 0.7366(3) 0.55476(19) 0.0362(10) Uani 1 1 d .
H4 H 0.2182 0.7632 0.5865 0.043 Uiso 1 1 calc R
C5 C 0.3119(3) 0.6643(3) 0.57083(19) 0.0378(11) Uani 1 1 d .
H5 H 0.3253 0.6405 0.6136 0.045 Uiso 1 1 calc R
C6 C 0.3555(3) 0.6275(3) 0.52500(19) 0.0324(10) Uani 1 1 d .
H6 H 0.4004 0.5792 0.5355 0.039 Uiso 1 1 calc R
C7 C 0.3323(3) 0.6627(2) 0.46247(18) 0.0252(9) Uani 1 1 d .
C8 C 0.3766(3) 0.6261(3) 0.41027(18) 0.0273(9) Uani 1 1 d .
C9 C 0.3356(3) 0.6541(3) 0.34263(18) 0.0312(10) Uani 1 1 d .
H9A H 0.3010 0.5995 0.3207 0.037 Uiso 1 1 calc R
H9B H 0.3853 0.6694 0.3192 0.037 Uiso 1 1 calc R
C10 C 0.0722(3) 0.9308(3) 0.38372(18) 0.0279(9) Uani 1 1 d .
C11 C -0.0202(3) 0.9056(3) 0.37386(19) 0.0342(10) Uani 1 1 d .
C12 C -0.0835(3) 0.9721(4) 0.3449(2) 0.0458(12) Uani 1 1 d .
H12 H -0.1467 0.9569 0.3380 0.055 Uiso 1 1 calc R
C13 C -0.0570(4) 1.0593(4) 0.3258(2) 0.0560(15) Uani 1 1 d .
H13 H -0.1019 1.1041 0.3070 0.067 Uiso 1 1 calc R
C14 C 0.0348(4) 1.0825(3) 0.3337(2) 0.0501(13) Uani 1 1 d .
H14 H 0.0524 1.1427 0.3197 0.060 Uiso 1 1 calc R
C15 C 0.1014(3) 1.0179(3) 0.3621(2) 0.0365(10) Uani 1 1 d .
C16 C -0.0529(3) 0.8089(3) 0.3930(2) 0.0458(12) Uani 1 1 d .
H16 H 0.0022 0.7705 0.4117 0.055 Uiso 1 1 calc R
C17 C -0.1044(4) 0.7557(4) 0.3344(3) 0.0625(15) Uani 1 1 d .
H17A H -0.1571 0.7935 0.3138 0.094 Uiso 1 1 calc R
H17B H -0.1255 0.6943 0.3480 0.094 Uiso 1 1 calc R
H17C H -0.0637 0.7451 0.3038 0.094 Uiso 1 1 calc R
C18 C -0.1117(4) 0.8194(4) 0.4449(2) 0.0600(14) Uani 1 1 d .
H18A H -0.0765 0.8522 0.4824 0.090 Uiso 1 1 calc R
H18B H -0.1295 0.7561 0.4578 0.090 Uiso 1 1 calc R
H18C H -0.1666 0.8563 0.4276 0.090 Uiso 1 1 calc R
C19 C 0.2018(3) 1.0439(3) 0.3709(2) 0.0434(12) Uani 1 1 d .
H19 H 0.2374 0.9845 0.3840 0.052 Uiso 1 1 calc R
C20 C 0.2289(4) 1.0786(5) 0.3090(3) 0.0765(17) Uani 1 1 d .
H20A H 0.2182 1.0278 0.2766 0.115 Uiso 1 1 calc R
H20B H 0.2938 1.0958 0.3175 0.115 Uiso 1 1 calc R
H20C H 0.1922 1.1344 0.2929 0.115 Uiso 1 1 calc R
C21 C 0.2298(4) 1.1164(4) 0.4252(3) 0.0670(16) Uani 1 1 d .
H21A H 0.1941 1.1748 0.4151 0.101 Uiso 1 1 calc R
H21B H 0.2950 1.1310 0.4295 0.101 Uiso 1 1 calc R
H21C H 0.2183 1.0896 0.4657 0.101 Uiso 1 1 calc R
C22 C 0.4911(3) 0.5382(3) 0.37613(19) 0.0295(9) Uani 1 1 d .
C23 C 0.4562(3) 0.4589(3) 0.3408(2) 0.0371(11) Uani 1 1 d .
C24 C 0.5061(3) 0.4254(3) 0.2943(2) 0.0483(13) Uani 1 1 d .
H24 H 0.4852 0.3707 0.2694 0.058 Uiso 1 1 calc R
C25 C 0.5846(3) 0.4711(4) 0.2845(2) 0.0490(13) Uani 1 1 d .
H25 H 0.6164 0.4485 0.2527 0.059 Uiso 1 1 calc R
C26 C 0.6164(3) 0.5490(3) 0.3209(2) 0.0464(12) Uani 1 1 d .
H26 H 0.6705 0.5796 0.3139 0.056 Uiso 1 1 calc R
C27 C 0.5720(3) 0.5838(3) 0.3671(2) 0.0354(10) Uani 1 1 d .
C28 C 0.3728(3) 0.4066(3) 0.3540(2) 0.0474(12) Uani 1 1 d .
H28 H 0.3391 0.4519 0.3775 0.057 Uiso 1 1 calc R
C29 C 0.3066(5) 0.3767(6) 0.2931(3) 0.116(3) Uani 1 1 d .
H29A H 0.2967 0.4302 0.2629 0.174 Uiso 1 1 calc R
H29B H 0.2483 0.3578 0.3043 0.174 Uiso 1 1 calc R
H29C H 0.3324 0.3228 0.2732 0.174 Uiso 1 1 calc R
C30 C 0.4004(5) 0.3225(4) 0.3984(3) 0.099(2) Uani 1 1 d .
H30A H 0.4355 0.2771 0.3776 0.148 Uiso 1 1 calc R
H30B H 0.3456 0.2912 0.4076 0.148 Uiso 1 1 calc R
H30C H 0.4381 0.3449 0.4387 0.148 Uiso 1 1 calc R
C31 C 0.6112(3) 0.6684(3) 0.4076(2) 0.0502(13) Uani 1 1 d .
H31 H 0.5654 0.6886 0.4339 0.060 Uiso 1 1 calc R
C32 C 0.6310(4) 0.7538(3) 0.3681(3) 0.0633(16) Uani 1 1 d .
H32A H 0.6786 0.7370 0.3439 0.095 Uiso 1 1 calc R
H32B H 0.6519 0.8072 0.3970 0.095 Uiso 1 1 calc R
H32C H 0.5752 0.7721 0.3381 0.095 Uiso 1 1 calc R
C33 C 0.6987(4) 0.6395(4) 0.4540(3) 0.0760(18) Uani 1 1 d .
H33A H 0.6839 0.5937 0.4854 0.114 Uiso 1 1 calc R
H33B H 0.7270 0.6961 0.4766 0.114 Uiso 1 1 calc R
H33C H 0.7413 0.6103 0.4297 0.114 Uiso 1 1 calc R
N1 N 0.1409(2) 0.8651(2) 0.41153(15) 0.0252(7) Uani 1 1 d .
N2 N 0.2698(2) 0.7319(2) 0.44673(15) 0.0265(7) Uani 1 1 d .
N3 N 0.4469(2) 0.5733(2) 0.42571(15) 0.0289(8) Uani 1 1 d .
Cl1 Cl 0.25021(8) 0.76718(8) 0.21987(5) 0.0390(3) Uani 1 1 d .
Cl2 Cl 0.39510(8) 0.86404(8) 0.37644(5) 0.0435(3) Uani 1 1 d .
Cl3 Cl 0.12042(8) 0.65970(8) 0.33001(6) 0.0475(3) Uani 1 1 d .
Te1 Te 0.246973(17) 0.773320(17) 0.338680(11) 0.02447(9) Uani 1 1 d .

loop_
_atom_site_aniso_label
_atom_site_aniso_U_11
_atom_site_aniso_U_22
_atom_site_aniso_U_33
_atom_site_aniso_U_23
_atom_site_aniso_U_13
_atom_site_aniso_U_12
C1 0.039(3) 0.050(3) 0.029(2) -0.005(2) 0.007(2) 0.013(2)
C2 0.018(2) 0.029(2) 0.028(2) -0.0024(17) 0.0030(17) -0.0010(16)
C3 0.029(2) 0.031(2) 0.025(2) 0.0007(18) 0.0066(18) -0.0042(19)
C4 0.042(3) 0.044(2) 0.023(2) -0.0013(19) 0.0063(19) 0.006(2)
C5 0.037(3) 0.051(3) 0.024(2) 0.014(2) 0.004(2) 0.012(2)
C6 0.028(2) 0.037(2) 0.030(2) 0.0042(19) 0.0015(19) 0.0037(19)
C7 0.023(2) 0.025(2) 0.026(2) -0.0013(16) 0.0031(17) -0.0026(17)
C8 0.032(2) 0.024(2) 0.025(2) 0.0056(17) 0.0047(18) -0.0041(18)
C9 0.037(3) 0.034(2) 0.022(2) 0.0024(17) 0.0049(18) 0.0146(19)
C10 0.028(2) 0.031(2) 0.024(2) 0.0002(17) 0.0043(17) 0.0120(18)
C11 0.028(2) 0.045(3) 0.029(2) -0.0013(19) 0.0045(19) 0.008(2)
C12 0.036(3) 0.064(3) 0.036(3) 0.000(2) 0.004(2) 0.014(2)
C13 0.057(4) 0.077(4) 0.035(3) 0.013(3) 0.011(2) 0.040(3)
C14 0.064(4) 0.046(3) 0.044(3) 0.017(2) 0.018(3) 0.024(3)
C15 0.039(3) 0.042(2) 0.031(2) 0.0035(19) 0.012(2) 0.012(2)
C16 0.025(2) 0.059(3) 0.052(3) -0.003(2) 0.003(2) 0.002(2)
C17 0.040(3) 0.071(4) 0.072(4) -0.017(3) 0.001(3) -0.011(3)
C18 0.048(3) 0.077(4) 0.058(3) 0.001(3) 0.019(3) -0.014(3)
C19 0.053(3) 0.034(2) 0.047(3) 0.009(2) 0.019(2) 0.010(2)
C20 0.071(4) 0.109(5) 0.057(4) 0.014(3) 0.032(3) -0.001(4)
C21 0.060(4) 0.064(3) 0.079(4) -0.008(3) 0.018(3) 0.001(3)
C22 0.029(2) 0.032(2) 0.028(2) 0.0037(18) 0.0063(19) 0.0116(18)
C23 0.035(3) 0.037(2) 0.036(3) -0.002(2) -0.002(2) 0.012(2)
C24 0.052(3) 0.050(3) 0.038(3) -0.003(2) -0.004(2) 0.018(3)
C25 0.045(3) 0.066(3) 0.038(3) 0.013(2) 0.011(2) 0.028(3)
C26 0.043(3) 0.051(3) 0.047(3) 0.006(2) 0.014(2) 0.006(2)
C27 0.032(3) 0.042(2) 0.033(2) 0.007(2) 0.007(2) 0.009(2)
C28 0.049(3) 0.036(2) 0.053(3) -0.011(2) 0.000(2) -0.005(2)
C29 0.078(5) 0.181(8) 0.077(5) -0.017(5) -0.016(4) -0.072(5)
C30 0.079(5) 0.084(4) 0.129(6) 0.058(4) 0.008(4) -0.010(4)
C31 0.039(3) 0.049(3) 0.067(3) 0.001(3) 0.019(3) -0.005(2)
C32 0.043(3) 0.053(3) 0.098(5) 0.015(3) 0.020(3) 0.001(2)
C33 0.073(4) 0.066(4) 0.079(4) 0.007(3) -0.011(3) -0.027(3)
N1 0.0213(18) 0.0293(17) 0.0248(18) 0.0016(14) 0.0036(14) 0.0043(14)
N2 0.0261(18) 0.0296(17) 0.0229(18) 0.0004(15) 0.0023(14) -0.0016(15)
N3 0.028(2) 0.0251(17) 0.034(2) 0.0006(15) 0.0067(16) 0.0011(15)
Cl1 0.0463(7) 0.0498(6) 0.0219(5) 0.0020(5) 0.0087(5) 0.0045(5)
Cl2 0.0369(7) 0.0509(7) 0.0423(7) 0.0009(5) 0.0062(5) -0.0126(5)
Cl3 0.0448(7) 0.0531(7) 0.0460(7) -0.0162(5) 0.0121(6) -0.0199(6)
Te1 0.02537(15) 0.02658(15) 0.02114(14) 0.00116(11) 0.00361(10) 0.00254(11)

loop_
_atom_type_symbol
_atom_type_description
_atom_type_scat_dispersion_real
_atom_type_scat_dispersion_imag
_atom_type_scat_source
C C 0.0033 0.0016 'International Tables Vol C Tables 4.2.6.8 and 6.1.1.4'
H H 0.0000 0.0000 'International Tables Vol C Tables 4.2.6.8 and 6.1.1.4'
N N 0.0061 0.0033 'International Tables Vol C Tables 4.2.6.8 and 6.1.1.4'
Cl Cl 0.1484 0.1585 'International Tables Vol C Tables 4.2.6.8 and 6.1.1.4'
Te Te -0.5308 1.6751 'International Tables Vol C Tables 4.2.6.8 and 6.1.1.4'

loop_
_geom_angle_atom_site_label_1
_geom_angle_atom_site_label_2
_geom_angle_atom_site_label_3
_geom_angle
C2 C1 H1A 109.5
C2 C1 H1B 109.5
H1A C1 H1B 109.5
C2 C1 H1C 109.5
H1A C1 H1C 109.5
H1B C1 H1C 109.5
N1 C2 C1 126.1(3)
N1 C2 C3 116.1(3)
C1 C2 C3 117.7(3)
N2 C3 C4 121.0(4)
N2 C3 C2 117.4(3)
C4 C3 C2 121.6(4)
C3 C4 C5 119.1(4)
C3 C4 H4 120.4
C5 C4 H4 120.4
C6 C5 C4 119.9(4)
C6 C5 H5 120.0
C4 C5 H5 120.0
C5 C6 C7 118.3(4)
C5 C6 H6 120.8
C7 C6 H6 120.8
N2 C7 C6 121.8(4)
N2 C7 C8 116.9(3)
C6 C7 C8 121.3(3)
N3 C8 C7 118.1(3)
N3 C8 C9 124.3(4)
C7 C8 C9 117.6(3)
C8 C9 Te1 112.4(3)
C8 C9 H9A 109.1
Te1 C9 H9A 109.1
C8 C9 H9B 109.1
Te1 C9 H9B 109.1
H9A C9 H9B 107.8
C11 C10 C15 122.0(4)
C11 C10 N1 120.7(4)
C15 C10 N1 117.1(4)
C12 C11 C10 117.6(4)
C12 C11 C16 119.6(4)
C10 C11 C16 122.8(4)
C13 C12 C11 121.5(5)
C13 C12 H12 119.3
C11 C12 H12 119.3
C12 C13 C14 120.5(4)
C12 C13 H13 119.7
C14 C13 H13 119.7
C13 C14 C15 120.3(5)
C13 C14 H14 119.8
C15 C14 H14 119.8
C14 C15 C10 117.8(4)
C14 C15 C19 120.1(4)
C10 C15 C19 122.0(4)
C11 C16 C17 110.9(4)
C11 C16 C18 111.1(4)
C17 C16 C18 111.1(4)
C11 C16 H16 107.8
C17 C16 H16 107.8
C18 C16 H16 107.8
C16 C17 H17A 109.5
C16 C17 H17B 109.5
H17A C17 H17B 109.5
C16 C17 H17C 109.5
H17A C17 H17C 109.5
H17B C17 H17C 109.5
C16 C18 H18A 109.5
C16 C18 H18B 109.5
H18A C18 H18B 109.5
C16 C18 H18C 109.5
H18A C18 H18C 109.5
H18B C18 H18C 109.5
C15 C19 C20 112.8(4)
C15 C19 C21 112.0(4)
C20 C19 C21 110.7(4)
C15 C19 H19 107.0
C20 C19 H19 107.0
C21 C19 H19 107.0
C19 C20 H20A 109.5
C19 C20 H20B 109.5
H20A C20 H20B 109.5
C19 C20 H20C 109.5
H20A C20 H20C 109.5
H20B C20 H20C 109.5
C19 C21 H21A 109.5
C19 C21 H21B 109.5
H21A C21 H21B 109.5
C19 C21 H21C 109.5
H21A C21 H21C 109.5
H21B C21 H21C 109.5
C23 C22 C27 122.3(4)
C23 C22 N3 119.7(4)
C27 C22 N3 117.9(4)
C22 C23 C24 116.5(4)
C22 C23 C28 121.9(4)
C24 C23 C28 121.5(4)
C25 C24 C23 121.2(4)
C25 C24 H24 119.4
C23 C24 H24 119.4
C26 C25 C24 120.0(5)
C26 C25 H25 120.0
C24 C25 H25 120.0
C25 C26 C27 121.5(5)
C25 C26 H26 119.2
C27 C26 H26 119.2
C26 C27 C22 118.4(4)
C26 C27 C31 119.8(4)
C22 C27 C31 121.8(4)
C23 C28 C30 110.8(4)
C23 C28 C29 113.6(5)
C30 C28 C29 111.4(5)
C23 C28 H28 106.9
C30 C28 H28 106.9
C29 C28 H28 106.9
C28 C29 H29A 109.5
C28 C29 H29B 109.5
H29A C29 H29B 109.5
C28 C29 H29C 109.5
H29A C29 H29C 109.5
H29B C29 H29C 109.5
C28 C30 H30A 109.5
C28 C30 H30B 109.5
H30A C30 H30B 109.5
C28 C30 H30C 109.5
H30A C30 H30C 109.5
H30B C30 H30C 109.5
C27 C31 C32 113.6(4)
C27 C31 C33 110.2(4)
C32 C31 C33 109.3(4)
C27 C31 H31 107.9
C32 C31 H31 107.9
C33 C31 H31 107.9
C31 C32 H32A 109.5
C31 C32 H32B 109.5
H32A C32 H32B 109.5
C31 C32 H32C 109.5
H32A C32 H32C 109.5
H32B C32 H32C 109.5
C31 C33 H33A 109.5
C31 C33 H33B 109.5
H33A C33 H33B 109.5
C31 C33 H33C 109.5
H33A C33 H33C 109.5
H33B C33 H33C 109.5
C2 N1 C10 123.0(3)
C2 N1 Te1 115.6(2)
C10 N1 Te1 121.5(2)
C3 N2 C7 119.8(3)
C3 N2 Te1 127.2(3)
C7 N2 Te1 113.0(2)
C8 N3 C22 118.9(3)
C9 Te1 N2 77.87(13)
C9 Te1 Cl3 87.34(12)
N2 Te1 Cl3 82.96(8)
C9 Te1 Cl1 83.29(11)
N2 Te1 Cl1 160.97(8)
Cl3 Te1 Cl1 93.61(4)
C9 Te1 Cl2 83.48(12)
N2 Te1 Cl2 81.94(9)
Cl3 Te1 Cl2 163.68(4)
Cl1 Te1 Cl2 98.65(5)
C9 Te1 N1 140.52(12)
N2 Te1 N1 63.56(10)
Cl3 Te1 N1 80.22(7)
Cl1 Te1 N1 134.45(7)
Cl2 Te1 N1 98.46(7)

loop_
_geom_bond_atom_site_label_1
_geom_bond_atom_site_label_2
_geom_bond_distance
C1 C2 1.495(5)
C1 H1A 0.9800
C1 H1B 0.9800
C1 H1C 0.9800
C2 N1 1.272(5)
C2 C3 1.508(5)
C3 N2 1.340(5)
C3 C4 1.383(5)
C4 C5 1.390(6)
C4 H4 0.9500
C5 C6 1.367(6)
C5 H5 0.9500
C6 C7 1.394(5)
C6 H6 0.9500
C7 N2 1.344(5)
C7 C8 1.482(5)
C8 N3 1.276(5)
C8 C9 1.498(5)
C9 Te1 2.126(4)
C9 H9A 0.9900
C9 H9B 0.9900
C10 C11 1.399(6)
C10 C15 1.405(6)
C10 N1 1.421(5)
C11 C12 1.386(6)
C11 C16 1.523(6)
C12 C13 1.371(7)
C12 H12 0.9500
C13 C14 1.386(7)
C13 H13 0.9500
C14 C15 1.395(6)
C14 H14 0.9500
C15 C19 1.518(6)
C16 C17 1.526(6)
C16 C18 1.536(7)
C16 H16 1.0000
C17 H17A 0.9800
C17 H17B 0.9800
C17 H17C 0.9800
C18 H18A 0.9800
C18 H18B 0.9800
C18 H18C 0.9800
C19 C20 1.522(7)
C19 C21 1.533(6)
C19 H19 1.0000
C20 H20A 0.9800
C20 H20B 0.9800
C20 H20C 0.9800
C21 H21A 0.9800
C21 H21B 0.9800
C21 H21C 0.9800
C22 C23 1.388(6)
C22 C27 1.411(6)
C22 N3 1.428(5)
C23 C24 1.422(6)
C23 C28 1.514(6)
C24 C25 1.385(7)
C24 H24 0.9500
C25 C26 1.369(7)
C25 H25 0.9500
C26 C27 1.371(6)
C26 H26 0.9500
C27 C31 1.517(6)
C28 C30 1.518(7)
C28 C29 1.525(7)
C28 H28 1.0000
C29 H29A 0.9800
C29 H29B 0.9800
C29 H29C 0.9800
C30 H30A 0.9800
C30 H30B 0.9800
C30 H30C 0.9800
C31 C32 1.522(6)
C31 C33 1.532(7)
C31 H31 1.0000
C32 H32A 0.9800
C32 H32B 0.9800
C32 H32C 0.9800
C33 H33A 0.9800
C33 H33B 0.9800
C33 H33C 0.9800
N1 Te1 2.732(3)
N2 Te1 2.321(3)
Cl1 Te1 2.5255(11)
Cl2 Te1 2.5440(12)
Cl3 Te1 2.4518(12)

loop_
_geom_torsion_atom_site_label_1
_geom_torsion_atom_site_label_2
_geom_torsion_atom_site_label_3
_geom_torsion_atom_site_label_4
_geom_torsion
N1 C2 C3 N2 2.7(5)
C1 C2 C3 N2 -175.1(3)
N1 C2 C3 C4 -175.1(4)
C1 C2 C3 C4 7.1(6)
N2 C3 C4 C5 0.5(6)
C2 C3 C4 C5 178.2(4)
C3 C4 C5 C6 1.0(7)
C4 C5 C6 C7 -1.6(6)
C5 C6 C7 N2 0.8(6)
C5 C6 C7 C8 -179.9(4)
N2 C7 C8 N3 167.7(3)
C6 C7 C8 N3 -11.6(5)
N2 C7 C8 C9 -12.1(5)
C6 C7 C8 C9 168.7(3)
N3 C8 C9 Te1 -162.5(3)
C7 C8 C9 Te1 17.3(4)
C15 C10 C11 C12 -3.5(6)
N1 C10 C11 C12 -178.2(4)
C15 C10 C11 C16 175.9(4)
N1 C10 C11 C16 1.2(6)
C10 C11 C12 C13 0.6(6)
C16 C11 C12 C13 -178.8(4)
C11 C12 C13 C14 1.6(7)
C12 C13 C14 C15 -1.0(7)
C13 C14 C15 C10 -1.8(7)
C13 C14 C15 C19 -179.7(4)
C11 C10 C15 C14 4.1(6)
N1 C10 C15 C14 179.0(4)
C11 C10 C15 C19 -178.0(4)
N1 C10 C15 C19 -3.1(6)
C12 C11 C16 C17 60.4(5)
C10 C11 C16 C17 -119.0(5)
C12 C11 C16 C18 -63.8(5)
C10 C11 C16 C18 116.8(5)
C14 C15 C19 C20 -52.1(6)
C10 C15 C19 C20 130.1(5)
C14 C15 C19 C21 73.6(5)
C10 C15 C19 C21 -104.2(5)
C27 C22 C23 C24 -0.2(6)
N3 C22 C23 C24 -177.2(3)
C27 C22 C23 C28 175.9(4)
N3 C22 C23 C28 -1.1(6)
C22 C23 C24 C25 -0.9(6)
C28 C23 C24 C25 -177.1(4)
C23 C24 C25 C26 1.2(7)
C24 C25 C26 C27 -0.3(7)
C25 C26 C27 C22 -0.9(6)
C25 C26 C27 C31 178.1(4)
C23 C22 C27 C26 1.1(6)
N3 C22 C27 C26 178.1(4)
C23 C22 C27 C31 -177.9(4)
N3 C22 C27 C31 -0.8(6)
C22 C23 C28 C30 -95.3(6)
C24 C23 C28 C30 80.6(6)
C22 C23 C28 C29 138.3(5)
C24 C23 C28 C29 -45.7(6)
C26 C27 C31 C32 52.8(6)
C22 C27 C31 C32 -128.2(4)
C26 C27 C31 C33 -70.1(6)
C22 C27 C31 C33 108.8(5)
C1 C2 N1 C10 -6.5(6)
C3 C2 N1 C10 175.9(3)
C1 C2 N1 Te1 173.0(3)
C3 C2 N1 Te1 -4.6(4)
C11 C10 N1 C2 -75.6(5)
C15 C10 N1 C2 109.4(4)
C11 C10 N1 Te1 104.9(4)
C15 C10 N1 Te1 -70.0(4)
C4 C3 N2 C7 -1.2(6)
C2 C3 N2 C7 -179.0(3)
C4 C3 N2 Te1 179.1(3)
C2 C3 N2 Te1 1.3(5)
C6 C7 N2 C3 0.6(6)
C8 C7 N2 C3 -178.7(3)
C6 C7 N2 Te1 -179.7(3)
C8 C7 N2 Te1 1.0(4)
C7 C8 N3 C22 -179.4(3)
C9 C8 N3 C22 0.4(5)
C23 C22 N3 C8 -81.1(5)
C27 C22 N3 C8 101.8(4)
C8 C9 Te1 N2 -12.0(3)
C8 C9 Te1 Cl3 -95.4(3)
C8 C9 Te1 Cl1 170.6(3)
C8 C9 Te1 Cl2 71.1(3)
C8 C9 Te1 N1 -24.3(4)
C3 N2 Te1 C9 -173.9(3)
C7 N2 Te1 C9 6.5(3)
C3 N2 Te1 Cl3 -85.1(3)
C7 N2 Te1 Cl3 95.2(2)
C3 N2 Te1 Cl1 -165.7(2)
C7 N2 Te1 Cl1 14.6(4)
C3 N2 Te1 Cl2 101.1(3)
C7 N2 Te1 Cl2 -78.6(2)
C3 N2 Te1 N1 -2.5(3)
C7 N2 Te1 N1 177.8(3)
C2 N1 Te1 C9 17.3(4)
C10 N1 Te1 C9 -163.2(3)
C2 N1 Te1 N2 3.8(2)
C10 N1 Te1 N2 -176.7(3)
C2 N1 Te1 Cl3 90.8(3)
C10 N1 Te1 Cl3 -89.7(3)
C2 N1 Te1 Cl1 176.2(2)
C10 N1 Te1 Cl1 -4.3(3)
C2 N1 Te1 Cl2 -72.7(3)
C10 N1 Te1 Cl2 106.8(3)
